data_2105857
loop_
_publ_author_name
'Kapustin, Eugene A.'
'Minkov, Vasily S.'
'Boldyreva, Elena V.'

_publ_section_title
;
 Effect of pressure on methylated glycine derivatives: relative roles of
 hydrogen bonds and steric repulsion of methyl groups
;
_journal_issue 3
_journal_name_full 'Acta Crystallographica Section B'
_journal_page_first 517
_journal_page_last 532
_journal_paper_doi 10.1107/S205252061401035X
_journal_volume 70
_journal_year 2014
_chemical_formula_moiety 'C5 H11 N O2'
_chemical_formula_sum 'C5 H11 N O2'
_chemical_formula_weight 117.15
_chemical_name_common N,N,N-trimethylglycine
_chemical_name_systematic
;
 2-(trimethylamino)acetic acid
;
_space_group_IT_number 62
_symmetry_cell_setting orthorhombic
_symmetry_space_group_name_Hall '-P 2ac 2n'
_symmetry_space_group_name_H-M 'P n m a'
_atom_sites_solution_hydrogens geom
_atom_sites_solution_primary direct
_atom_sites_solution_secondary difmap
_audit_creation_method SHELXL-97
_cell_angle_alpha 90.00
_cell_angle_beta 90.00
_cell_angle_gamma 90.00
_cell_formula_units_Z 4
_cell_length_a 14.227(14)
_cell_length_b 6.4177(6)
_cell_length_c 5.5806(5)
_cell_measurement_reflns_used 1932
_cell_measurement_temperature 293(2)
_cell_measurement_theta_max 23.18
_cell_measurement_theta_min 3.92
_cell_volume 509.5(5)
_computing_structure_refinement 'SHELXL-97 (Sheldrick, 1997)'
_computing_structure_solution 'SHELXS-97 (Sheldrick, 1990)'
_diffrn_ambient_temperature 293(2)
_diffrn_detector_area_resol_mean 10.3457
_diffrn_measured_fraction_theta_full 0.359
_diffrn_measured_fraction_theta_max 0.359
_diffrn_measurement_device_type 'Oxford Gemini Ultra R'
_diffrn_measurement_method \w
_diffrn_radiation_monochromator graphite
_diffrn_radiation_source 'fine-focus sealed tube'
_diffrn_radiation_type MoK\a
_diffrn_radiation_wavelength 0.71073
_diffrn_reflns_av_R_equivalents 0.1042
_diffrn_reflns_av_sigmaI/netI 0.0397
_diffrn_reflns_limit_h_max 4
_diffrn_reflns_limit_h_min -4
_diffrn_reflns_limit_k_max 7
_diffrn_reflns_limit_k_min -7
_diffrn_reflns_limit_l_max 6
_diffrn_reflns_limit_l_min -6
_diffrn_reflns_number 1932
_diffrn_reflns_theta_full 23.18
_diffrn_reflns_theta_max 23.18
_diffrn_reflns_theta_min 3.92
_exptl_absorpt_coefficient_mu 0.117
_exptl_absorpt_correction_T_max 0.474
_exptl_absorpt_correction_T_min 0.390
_exptl_absorpt_correction_type empirical
_exptl_absorpt_process_details 'R. J. Angel, J. Appl. Cryst. (2004). 37, 486-492'
_exptl_crystal_colour colourless
_exptl_crystal_density_diffrn 1.527
_exptl_crystal_density_method 'not measured'
_exptl_crystal_description plate
_exptl_crystal_F_000 256
_exptl_crystal_size_max 0.25
_exptl_crystal_size_mid 0.2
_exptl_crystal_size_min 0.05
_refine_diff_density_max 0.182
_refine_diff_density_min -0.110
_refine_ls_extinction_method none
_refine_ls_goodness_of_fit_ref 1.186
_refine_ls_hydrogen_treatment mixed
_refine_ls_matrix_type full
_refine_ls_number_parameters 55
_refine_ls_number_reflns 144
_refine_ls_number_restraints 45
_refine_ls_restrained_S_all 1.001
_refine_ls_R_factor_all 0.0755
_refine_ls_R_factor_gt 0.0456
_refine_ls_shift/su_max 0.000
_refine_ls_shift/su_mean 0.000
_refine_ls_structure_factor_coef Fsqd
_refine_ls_weighting_details 'calc w=1/[\s^2^(Fo^2^)+(0.0845P)^2^+0.0000P] where P=(Fo^2^+2Fc^2^)/3'
_refine_ls_weighting_scheme calc
_refine_ls_wR_factor_gt 0.1062
_refine_ls_wR_factor_ref 0.1240
_reflns_number_gt 110
_reflns_number_total 144
_reflns_threshold_expression >2sigma(I)
_cod_data_source_file xk5018sup1.cif
_cod_data_source_block Betaine-4.1GPa
_cod_database_code 2105857
_cod_database_fobs_code 2105857

loop_
_symmetry_equiv_pos_as_xyz
'x, y, z'
'-x+1/2, -y, z+1/2'
'x+1/2, -y+1/2, -z+1/2'
'-x, y+1/2, -z'
'-x, -y, -z'
'x-1/2, y, -z-1/2'
'-x-1/2, y-1/2, z-1/2'
'x, -y-1/2, z'

loop_
_atom_site_type_symbol
_atom_site_label
_atom_site_fract_x
_atom_site_fract_y
_atom_site_fract_z
_atom_site_U_iso_or_equiv
_atom_site_adp_type
_atom_site_calc_flag
_atom_site_refinement_flags
_atom_site_occupancy
_atom_site_symmetry_multiplicity
N N1 0.6210(19) 0.2500 0.8219(11) 0.023(5) Uani d SDU 1 2
O O1 0.8807(17) 0.2500 0.7168(15) 0.047(5) Uani d SU 1 2
C C4 0.5752(17) 0.2500 1.0542(14) 0.035(4) Uani d SDU 1 2
H H4A 0.5086(18) 0.2500 1.025(11) 0.053 Uiso d SD 1 2
H H4B 0.608(6) 0.344(8) 1.160(8) 0.053 Uiso d D 1 1
C C3 0.5964(11) 0.4381(6) 0.6850(9) 0.029(4) Uani d U 1 1
H H3A 0.6160 0.5595 0.7722 0.043 Uiso calc R 1 1
H H3B 0.5296 0.4426 0.6611 0.043 Uiso calc R 1 1
H H3C 0.6275 0.4349 0.5323 0.043 Uiso calc R 1 1
C C1 0.788(2) 0.2500 0.6603(16) 0.018(5) Uani d SU 1 2
C C2 0.728(2) 0.2500 0.8658(17) 0.027(5) Uani d SU 1 2
H H2A 0.734(9) 0.368(7) 0.992(6) 0.032 Uiso d . 1 1
O O2 0.7607(9) 0.2500 0.4537(8) 0.037(4) Uani d SU 1 2

loop_
_atom_site_aniso_label
_atom_site_aniso_U_11
_atom_site_aniso_U_22
_atom_site_aniso_U_33
_atom_site_aniso_U_12
_atom_site_aniso_U_13
_atom_site_aniso_U_23
N1 0.023(13) 0.020(3) 0.027(4) 0.000 0.011(6) 0.000
O1 0.048(13) 0.040(3) 0.053(4) 0.000 0.000(8) 0.000
C4 0.041(12) 0.039(4) 0.025(3) 0.000 0.003(6) 0.000
C3 0.027(12) 0.020(3) 0.039(3) 0.005(4) -0.005(4) 0.0062(19)
C1 0.018(13) 0.013(4) 0.024(5) 0.000 -0.001(8) 0.000
C2 0.029(13) 0.017(4) 0.036(5) 0.000 0.004(9) 0.000
O2 0.037(12) 0.036(3) 0.037(3) 0.000 0.010(5) 0.000

loop_
_atom_type_symbol
_atom_type_description
_atom_type_scat_dispersion_real
_atom_type_scat_dispersion_imag
_atom_type_scat_source
C C 0.0033 0.0016 'International Tables Vol C Tables 4.2.6.8 and 6.1.1.4'
H H 0.0000 0.0000 'International Tables Vol C Tables 4.2.6.8 and 6.1.1.4'
N N 0.0061 0.0033 'International Tables Vol C Tables 4.2.6.8 and 6.1.1.4'
O O 0.0106 0.0060 'International Tables Vol C Tables 4.2.6.8 and 6.1.1.4'

loop_
_geom_angle_atom_site_label_1
_geom_angle_atom_site_label_2
_geom_angle_atom_site_label_3
_geom_angle_site_symmetry_1
_geom_angle_site_symmetry_3
_geom_angle
C4 N1 C3 . 8_565 110.9(13)
C4 N1 C3 . . 110.9(13)
C3 N1 C3 8_565 . 110.3(10)
C4 N1 C2 . . 107.6(13)
C3 N1 C2 8_565 . 108.5(13)
C3 N1 C2 . . 108.5(13)
O2 C1 O1 . . 122(2)
O2 C1 C2 . . 124(3)
O1 C1 C2 . . 113.1(15)
C1 C2 N1 . . 117.5(17)

loop_
_geom_bond_atom_site_label_1
_geom_bond_atom_site_label_2
_geom_bond_site_symmetry_2
_geom_bond_distance
N1 C4 . 1.45(2)
N1 C3 8_565 1.471(9)
N1 C3 . 1.471(9)
N1 C2 . 1.55(4)
O1 C1 . 1.35(4)
C1 O2 . 1.218(13)
C1 C2 . 1.43(3)

loop_
_geom_torsion_atom_site_label_1
_geom_torsion_atom_site_label_2
_geom_torsion_atom_site_label_3
_geom_torsion_atom_site_label_4
_geom_torsion_site_symmetry_1
_geom_torsion
O2 C1 C2 N1 . 0.000(2)
O1 C1 C2 N1 . 180.000(2)
C4 N1 C2 C1 . 180.000(3)
C3 N1 C2 C1 8_565 59.9(5)
C3 N1 C2 C1 . -59.9(5)
